data_1569686
loop_
_publ_author_name
'Lon&#x10d;ari&#x107;, Doroteja'
'Movahedifar, Fahimeh'
'&#x160;to&#x10d;ek, Jakub Radek'
'Dra&#x10d;&#xed;nsk&#xfd;, Martin'
'Cva&#x10d;ka, Josef'
'Guan, Shanshan'
'Bythell, Benjamin J.'
'C&#xed;sa&#x159;ov&#xe1;, Ivana'
'Masson, Eric'
'Kaleta, Ji&#x159;&#xed;'

_publ_section_title
;
 Solvent-controlled formation of alkali and alkali-earth-secured
 cucurbituril/guest trimers.
;
_journal_issue 35
_journal_name_full 'Chemical science'
_journal_page_first 9258
_journal_page_last 9266
_journal_paper_doi 10.1039/d3sc02032k
_journal_volume 14
_journal_year 2023
_chemical_compound_source 'synthesized by the authors'
_chemical_formula_moiety '2(C22 H26 N), 2(Cl), H2 O'
_chemical_formula_sum 'C44 H54 Cl2 N2 O'
_chemical_formula_weight 697.79
_space_group_crystal_system monoclinic
_space_group_IT_number 14
_space_group_name_Hall '-P 2yn'
_space_group_name_H-M_alt 'P 1 21/n 1'
_atom_sites_solution_hydrogens mixed
_atom_sites_solution_primary direct
_atom_sites_solution_secondary difmap
_audit_creation_method SHELXL-2018/3
_audit_update_record
;
2022-11-23 deposited with the CCDC.	2023-08-08 downloaded from the CCDC.
;
_cell_angle_alpha 90
_cell_angle_beta 98.9010(10)
_cell_angle_gamma 90
_cell_formula_units_Z 4
_cell_length_a 18.5283(4)
_cell_length_b 9.7746(2)
_cell_length_c 20.5000(4)
_cell_measurement_reflns_used 9805
_cell_measurement_temperature 120(2)
_cell_measurement_theta_max 72.0951
_cell_measurement_theta_min 2.9931
_cell_volume 3667.98(13)
_computing_cell_refinement 'SAINT V8.40B (Bruker AXS LLC, 2019)'
_computing_data_collection 'Bruker Instrument Service vV6.2.15'
_computing_data_reduction 'SAINT V8.40B (Bruker AXS LLC, 2019)'
_computing_structure_refinement 'SHELXL-2018/3 (Sheldrick, 2018)'
_computing_structure_solution 'SHELXT 2018/2 (Sheldrick, 2018)'
_diffrn_ambient_temperature 120(2)
_diffrn_measured_fraction_theta_full 0.998
_diffrn_measured_fraction_theta_max 0.998
_diffrn_measurement_device_type 'Bruker D8 VENTURE Kappa Duo PHOTON III'
_diffrn_measurement_method '\f and \w scans'
_diffrn_radiation_monochromator 'Helios Cu  multilayer optic'
_diffrn_radiation_type CuK\a
_diffrn_radiation_wavelength 1.54178
_diffrn_reflns_av_R_equivalents 0.0236
_diffrn_reflns_av_unetI/netI 0.0173
_diffrn_reflns_Laue_measured_fraction_full 0.998
_diffrn_reflns_Laue_measured_fraction_max 0.998
_diffrn_reflns_limit_h_max 22
_diffrn_reflns_limit_h_min -22
_diffrn_reflns_limit_k_max 12
_diffrn_reflns_limit_k_min -11
_diffrn_reflns_limit_l_max 25
_diffrn_reflns_limit_l_min -25
_diffrn_reflns_number 40378
_diffrn_reflns_point_group_measured_fraction_full 0.998
_diffrn_reflns_point_group_measured_fraction_max 0.998
_diffrn_reflns_theta_full 67.679
_diffrn_reflns_theta_max 72.094
_diffrn_reflns_theta_min 2.993
_diffrn_source 'I\mS  micro-focus sealed tube'
_exptl_absorpt_coefficient_mu 1.867
_exptl_absorpt_correction_T_max 0.87
_exptl_absorpt_correction_T_min 0.73
_exptl_absorpt_correction_type multi-scan
_exptl_absorpt_process_details
;
Krause, L., Herbst-Irmer, R., Sheldrick, G. M., Stalke, D. (2015).
"Comparison of silver and molybdenum microfocus X-ray sources for
single-crystal structure determination"
J. Appl. Cryst. 48, 3-10.
doi:10.1107/S1600576714022985
;
_exptl_crystal_colour colourless
_exptl_crystal_density_diffrn 1.264
_exptl_crystal_description prism
_exptl_crystal_F_000 1496
_exptl_crystal_size_max 0.211
_exptl_crystal_size_mid 0.196
_exptl_crystal_size_min 0.076
_refine_diff_density_max 0.305
_refine_diff_density_min -0.199
_refine_diff_density_rms 0.039
_refine_ls_extinction_method none
_refine_ls_goodness_of_fit_ref 1.058
_refine_ls_hydrogen_treatment constr
_refine_ls_matrix_type full
_refine_ls_number_parameters 444
_refine_ls_number_reflns 7203
_refine_ls_number_restraints 0
_refine_ls_restrained_S_all 1.058
_refine_ls_R_factor_all 0.0308
_refine_ls_R_factor_gt 0.0296
_refine_ls_shift/su_max 0.002
_refine_ls_shift/su_mean 0.000
_refine_ls_structure_factor_coef Fsqd
_refine_ls_weighting_details 'w=1/[\s^2^(Fo^2^)+(0.0373P)^2^+1.6142P] where P=(Fo^2^+2Fc^2^)/3'
_refine_ls_weighting_scheme calc
_refine_ls_wR_factor_gt 0.0786
_refine_ls_wR_factor_ref 0.0797
_reflns_Friedel_coverage 0.000
_reflns_number_gt 6887
_reflns_number_total 7203
_reflns_threshold_expression 'I > 2\s(I)'
_cod_data_source_file d3sc02032k2.cif
_cod_data_source_block cu_dl074_kaleta
_cod_depositor_comments 'Adding full bibliography for 1569684--1569687.cif.'
_cod_original_sg_symbol_H-M 'P 21/n'
_cod_database_code 1569686
_shelx_shelxl_version_number 2018/3
_shelx_space_group_comment
;
The symmetry employed for this shelxl refinement is uniquely defined
by the following loop, which should always be used as a source of
symmetry information in preference to the above space-group names.
They are only intended as comments.
;
_shelx_estimated_absorpt_t_min 0.694
_shelx_estimated_absorpt_t_max 0.871

loop_
_space_group_symop_operation_xyz
'x, y, z'
'-x+1/2, y+1/2, -z+1/2'
'-x, -y, -z'
'x-1/2, -y-1/2, z-1/2'

loop_
_atom_site_label
_atom_site_type_symbol
_atom_site_fract_x
_atom_site_fract_y
_atom_site_fract_z
_atom_site_U_iso_or_equiv
_atom_site_adp_type
_atom_site_occupancy
_atom_site_site_symmetry_order
_atom_site_calc_flag
_atom_site_refinement_flags_posn
_atom_site_refinement_flags_adp
_atom_site_refinement_flags_occupancy
_atom_site_disorder_assembly
_atom_site_disorder_group
Cl1 Cl 0.59093(2) 0.19505(3) 0.45987(2) 0.02140(8) Uani 1 1 d . . . . .
Cl2 Cl 0.52108(2) 0.39147(3) 0.19405(2) 0.02134(8) Uani 1 1 d . . . . .
C1A C 0.81594(6) 0.14232(12) 0.42165(5) 0.0155(2) Uani 1 1 d . . . . .
C2A C 0.78063(6) 0.02001(12) 0.45134(5) 0.0183(2) Uani 1 1 d . . . . .
H2AA H 0.794425 -0.066040 0.430969 0.022 Uiso 1 1 calc R U . . .
H2AB H 0.726766 0.028660 0.442554 0.022 Uiso 1 1 calc R U . . .
C3A C 0.80727(6) 0.01704(12) 0.52639(6) 0.0202(2) Uani 1 1 d . . . . .
H3A H 0.784844 -0.062747 0.546304 0.024 Uiso 1 1 calc R U . . .
C4A C 0.89078(7) 0.00396(12) 0.53983(6) 0.0216(2) Uani 1 1 d . . . . .
H4AA H 0.907750 0.000585 0.588026 0.026 Uiso 1 1 calc R U . . .
H4AB H 0.905851 -0.081915 0.520148 0.026 Uiso 1 1 calc R U . . .
C5A C 0.92547(6) 0.12643(12) 0.50993(6) 0.0191(2) Uani 1 1 d . . . . .
H5A H 0.979846 0.116932 0.518714 0.023 Uiso 1 1 calc R U . . .
C6A C 0.89972(6) 0.12898(12) 0.43477(6) 0.0190(2) Uani 1 1 d . . . . .
H6AA H 0.922246 0.207293 0.414817 0.023 Uiso 1 1 calc R U . . .
H6AB H 0.914805 0.043692 0.414582 0.023 Uiso 1 1 calc R U . . .
C7A C 0.79362(6) 0.27580(12) 0.45285(5) 0.0171(2) Uani 1 1 d . . . . .
H7AA H 0.815580 0.355005 0.433085 0.021 Uiso 1 1 calc R U . . .
H7AB H 0.739832 0.286053 0.444189 0.021 Uiso 1 1 calc R U . . .
C8A C 0.82016(6) 0.27194(12) 0.52766(5) 0.0183(2) Uani 1 1 d . . . . .
H8A H 0.805317 0.358527 0.547928 0.022 Uiso 1 1 calc R U . . .
C9A C 0.78463(6) 0.15019(13) 0.55760(6) 0.0207(2) Uani 1 1 d . . . . .
H9AA H 0.730799 0.159778 0.549105 0.025 Uiso 1 1 calc R U . . .
H9AB H 0.800506 0.147850 0.605971 0.025 Uiso 1 1 calc R U . . .
C10A C 0.90350(6) 0.25919(12) 0.54126(6) 0.0197(2) Uani 1 1 d . . . . .
H10A H 0.926157 0.338474 0.522209 0.024 Uiso 1 1 calc R U . . .
H10B H 0.920640 0.257736 0.589457 0.024 Uiso 1 1 calc R U . . .
N11A N 0.78854(5) 0.14427(10) 0.34757(5) 0.01582(19) Uani 1 1 d . . . . .
C12A C 0.82542(6) 0.07839(12) 0.30503(6) 0.0197(2) Uani 1 1 d . . . . .
H12A H 0.869764 0.032830 0.321611 0.024 Uiso 1 1 calc R U . . .
C13A C 0.80029(6) 0.07573(12) 0.23839(6) 0.0197(2) Uani 1 1 d . . . . .
H13A H 0.827518 0.028650 0.209756 0.024 Uiso 1 1 calc R U . . .
C14A C 0.73513(6) 0.14143(11) 0.21208(5) 0.0163(2) Uani 1 1 d . . . . .
C15A C 0.69752(6) 0.20730(13) 0.25729(6) 0.0214(2) Uani 1 1 d . . . . .
H15A H 0.652861 0.253040 0.242000 0.026 Uiso 1 1 calc R U . . .
C16A C 0.72456(6) 0.20639(13) 0.32349(6) 0.0230(3) Uani 1 1 d . . . . .
H16A H 0.697667 0.250576 0.353300 0.028 Uiso 1 1 calc R U . . .
C17A C 0.70728(6) 0.14067(11) 0.14054(5) 0.0163(2) Uani 1 1 d . . . . .
C18A C 0.75484(6) 0.12343(12) 0.09438(6) 0.0190(2) Uani 1 1 d . . . . .
H18A H 0.805546 0.110443 0.109168 0.023 Uiso 1 1 calc R U . . .
C19A C 0.72865(7) 0.12513(12) 0.02729(6) 0.0204(2) Uani 1 1 d . . . . .
H19A H 0.762010 0.116041 -0.003279 0.025 Uiso 1 1 calc R U . . .
C20A C 0.65452(7) 0.13986(12) 0.00381(6) 0.0199(2) Uani 1 1 d . . . . .
C21A C 0.60713(7) 0.15516(13) 0.04990(6) 0.0229(2) Uani 1 1 d . . . . .
H21A H 0.556216 0.164193 0.034919 0.027 Uiso 1 1 calc R U . . .
C22A C 0.63269(6) 0.15748(13) 0.11715(6) 0.0211(2) Uani 1 1 d . . . . .
H22A H 0.599420 0.170549 0.147518 0.025 Uiso 1 1 calc R U . . .
C23A C 0.62648(8) 0.13805(13) -0.06926(6) 0.0268(3) Uani 1 1 d . . . . .
H23A H 0.592779 0.214744 -0.080483 0.040 Uiso 1 1 calc R U . . .
H23B H 0.600805 0.051747 -0.080987 0.040 Uiso 1 1 calc R U . . .
H23C H 0.667642 0.146489 -0.093811 0.040 Uiso 1 1 calc R U . . .
C1B C 0.52135(6) 0.81573(11) 0.36275(5) 0.0163(2) Uani 1 1 d . . . . .
C2B C 0.58491(6) 0.88867(13) 0.33738(6) 0.0216(2) Uani 1 1 d . . . . .
H2BA H 0.623792 0.822005 0.332033 0.026 Uiso 1 1 calc R U . . .
H2BB H 0.605871 0.959248 0.369453 0.026 Uiso 1 1 calc R U . . .
C3B C 0.55596(7) 0.95574(14) 0.27056(6) 0.0266(3) Uani 1 1 d . . . . .
H3B H 0.596977 1.003669 0.253579 0.032 Uiso 1 1 calc R U . . .
C4B C 0.52406(7) 0.84673(15) 0.22082(6) 0.0286(3) Uani 1 1 d . . . . .
H4BA H 0.562326 0.779407 0.214594 0.034 Uiso 1 1 calc R U . . .
H4BB H 0.506402 0.890028 0.177643 0.034 Uiso 1 1 calc R U . . .
C5B C 0.46078(7) 0.77429(13) 0.24630(6) 0.0233(3) Uani 1 1 d . . . . .
H5B H 0.440012 0.702847 0.213809 0.028 Uiso 1 1 calc R U . . .
C6B C 0.48955(7) 0.70587(12) 0.31296(6) 0.0205(2) Uani 1 1 d . . . . .
H6BA H 0.449237 0.657207 0.329638 0.025 Uiso 1 1 calc R U . . .
H6BB H 0.527808 0.638225 0.307138 0.025 Uiso 1 1 calc R U . . .
C7B C 0.46135(6) 0.91875(12) 0.37226(6) 0.0185(2) Uani 1 1 d . . . . .
H7BA H 0.481187 0.989195 0.404875 0.022 Uiso 1 1 calc R U . . .
H7BB H 0.420696 0.871294 0.388998 0.022 Uiso 1 1 calc R U . . .
C8B C 0.43343(7) 0.98642(12) 0.30535(6) 0.0213(2) Uani 1 1 d . . . . .
H8B H 0.394730 1.054645 0.311202 0.026 Uiso 1 1 calc R U . . .
C9B C 0.49687(7) 1.06008(13) 0.28033(6) 0.0263(3) Uani 1 1 d . . . . .
H9BA H 0.478997 1.106421 0.237963 0.032 Uiso 1 1 calc R U . . .
H9BB H 0.517563 1.130307 0.312706 0.032 Uiso 1 1 calc R U . . .
C10B C 0.40111(7) 0.87815(13) 0.25530(6) 0.0223(2) Uani 1 1 d . . . . .
H10C H 0.382457 0.922155 0.212507 0.027 Uiso 1 1 calc R U . . .
H10D H 0.359884 0.831149 0.271323 0.027 Uiso 1 1 calc R U . . .
N11B N 0.55059(5) 0.75160(10) 0.42942(4) 0.01551(19) Uani 1 1 d . . . . .
C12B C 0.55457(6) 0.61460(11) 0.43718(6) 0.0177(2) Uani 1 1 d . . . . .
H12B H 0.537415 0.557193 0.400673 0.021 Uiso 1 1 calc R U . . .
C13B C 0.58287(6) 0.55598(12) 0.49671(6) 0.0180(2) Uani 1 1 d . . . . .
H13B H 0.586342 0.459248 0.500472 0.022 Uiso 1 1 calc R U . . .
C14B C 0.60647(6) 0.63804(12) 0.55153(5) 0.0166(2) Uani 1 1 d . . . . .
C15B C 0.60219(6) 0.77952(12) 0.54205(6) 0.0178(2) Uani 1 1 d . . . . .
H15B H 0.618342 0.838920 0.578034 0.021 Uiso 1 1 calc R U . . .
C16B C 0.57494(6) 0.83405(12) 0.48138(6) 0.0174(2) Uani 1 1 d . . . . .
H16B H 0.573164 0.930538 0.475817 0.021 Uiso 1 1 calc R U . . .
C17B C 0.63630(6) 0.57679(12) 0.61605(5) 0.0170(2) Uani 1 1 d . . . . .
C18B C 0.68292(6) 0.46379(13) 0.61936(6) 0.0217(2) Uani 1 1 d . . . . .
H18B H 0.694120 0.423945 0.579859 0.026 Uiso 1 1 calc R U . . .
C19B C 0.71298(7) 0.40945(13) 0.68011(6) 0.0229(3) Uani 1 1 d . . . . .
H19B H 0.746197 0.335051 0.681699 0.027 Uiso 1 1 calc R U . . .
C20B C 0.69526(6) 0.46218(12) 0.73879(6) 0.0195(2) Uani 1 1 d . . . . .
C21B C 0.64606(6) 0.57123(12) 0.73504(6) 0.0197(2) Uani 1 1 d . . . . .
H21B H 0.631807 0.606240 0.774367 0.024 Uiso 1 1 calc R U . . .
C22B C 0.61775(6) 0.62907(12) 0.67479(6) 0.0183(2) Uani 1 1 d . . . . .
H22B H 0.585458 0.704885 0.673348 0.022 Uiso 1 1 calc R U . . .
C23B C 0.72683(7) 0.40147(14) 0.80469(6) 0.0258(3) Uani 1 1 d . . . . .
H23D H 0.687614 0.386390 0.830941 0.039 Uiso 1 1 calc R U . . .
H23E H 0.762977 0.464536 0.828165 0.039 Uiso 1 1 calc R U . . .
H23F H 0.750415 0.314052 0.797773 0.039 Uiso 1 1 calc R U . . .
O1W O 0.59113(5) 0.39817(8) 0.34188(4) 0.02159(18) Uani 1 1 d . . . . .
H1W H 0.563377 0.383877 0.303155 0.026 Uiso 1 1 d R U . . .
H2W H 0.581877 0.335977 0.369655 0.026 Uiso 1 1 d R U . . .

loop_
_atom_site_aniso_label
_atom_site_aniso_U_11
_atom_site_aniso_U_22
_atom_site_aniso_U_33
_atom_site_aniso_U_23
_atom_site_aniso_U_13
_atom_site_aniso_U_12
Cl1 0.02295(14) 0.01571(14) 0.02539(14) 0.00000(10) 0.00325(11) -0.00125(10)
Cl2 0.01762(13) 0.02460(15) 0.02174(14) 0.00206(10) 0.00284(10) -0.00239(10)
C1A 0.0157(5) 0.0167(5) 0.0139(5) -0.0007(4) 0.0015(4) 0.0022(4)
C2A 0.0197(5) 0.0162(5) 0.0182(5) -0.0014(4) 0.0008(4) -0.0016(4)
C3A 0.0255(6) 0.0175(6) 0.0171(5) 0.0013(4) 0.0014(4) -0.0031(5)
C4A 0.0272(6) 0.0166(6) 0.0188(5) -0.0011(4) -0.0028(4) 0.0039(5)
C5A 0.0158(5) 0.0201(6) 0.0202(6) -0.0030(4) -0.0008(4) 0.0030(4)
C6A 0.0151(5) 0.0225(6) 0.0193(6) -0.0020(4) 0.0025(4) 0.0028(4)
C7A 0.0175(5) 0.0152(5) 0.0187(5) -0.0013(4) 0.0023(4) 0.0027(4)
C8A 0.0197(5) 0.0167(5) 0.0182(5) -0.0039(4) 0.0019(4) 0.0026(4)
C9A 0.0207(6) 0.0253(6) 0.0164(5) -0.0015(5) 0.0035(4) -0.0007(5)
C10A 0.0190(5) 0.0176(6) 0.0213(6) -0.0033(4) -0.0005(4) -0.0002(4)
N11A 0.0148(4) 0.0166(5) 0.0160(5) -0.0004(4) 0.0024(3) 0.0020(4)
C12A 0.0184(5) 0.0208(6) 0.0200(6) -0.0011(4) 0.0032(4) 0.0063(4)
C13A 0.0190(5) 0.0217(6) 0.0190(5) -0.0018(4) 0.0046(4) 0.0050(5)
C14A 0.0167(5) 0.0142(5) 0.0183(5) 0.0004(4) 0.0035(4) -0.0011(4)
C15A 0.0177(5) 0.0258(6) 0.0200(6) -0.0016(5) 0.0009(4) 0.0077(5)
C16A 0.0188(6) 0.0299(7) 0.0203(6) -0.0032(5) 0.0028(4) 0.0094(5)
C17A 0.0184(5) 0.0133(5) 0.0173(5) 0.0001(4) 0.0025(4) 0.0000(4)
C18A 0.0173(5) 0.0191(6) 0.0208(6) -0.0019(4) 0.0029(4) -0.0017(4)
C19A 0.0249(6) 0.0185(6) 0.0191(6) -0.0021(4) 0.0070(5) -0.0023(4)
C20A 0.0286(6) 0.0127(5) 0.0174(5) 0.0011(4) 0.0005(5) 0.0002(4)
C21A 0.0198(6) 0.0242(6) 0.0231(6) 0.0015(5) -0.0016(5) 0.0049(5)
C22A 0.0191(6) 0.0242(6) 0.0202(6) 0.0010(5) 0.0039(4) 0.0040(5)
C23A 0.0374(7) 0.0224(6) 0.0184(6) 0.0008(5) -0.0022(5) 0.0019(5)
C1B 0.0190(5) 0.0145(5) 0.0152(5) 0.0004(4) 0.0017(4) 0.0006(4)
C2B 0.0191(6) 0.0250(6) 0.0207(6) 0.0029(5) 0.0029(4) -0.0013(5)
C3B 0.0244(6) 0.0329(7) 0.0224(6) 0.0083(5) 0.0037(5) -0.0049(5)
C4B 0.0311(7) 0.0374(8) 0.0175(6) 0.0018(5) 0.0043(5) 0.0068(6)
C5B 0.0306(6) 0.0198(6) 0.0178(6) -0.0033(5) -0.0021(5) 0.0018(5)
C6B 0.0266(6) 0.0146(6) 0.0188(5) -0.0026(4) -0.0006(4) 0.0014(4)
C7B 0.0201(5) 0.0160(5) 0.0190(5) -0.0014(4) 0.0023(4) 0.0022(4)
C8B 0.0242(6) 0.0166(6) 0.0218(6) -0.0004(5) -0.0005(4) 0.0039(5)
C9B 0.0331(7) 0.0187(6) 0.0246(6) 0.0056(5) -0.0029(5) -0.0041(5)
C10B 0.0233(6) 0.0208(6) 0.0210(6) 0.0000(5) -0.0026(5) 0.0001(5)
N11B 0.0166(4) 0.0138(5) 0.0165(4) -0.0005(4) 0.0034(3) 0.0005(3)
C12B 0.0199(5) 0.0137(5) 0.0202(5) -0.0026(4) 0.0052(4) 0.0000(4)
C13B 0.0206(5) 0.0125(5) 0.0218(6) 0.0003(4) 0.0059(4) 0.0011(4)
C14B 0.0141(5) 0.0174(5) 0.0195(5) 0.0006(4) 0.0059(4) 0.0011(4)
C15B 0.0186(5) 0.0160(5) 0.0188(5) -0.0030(4) 0.0028(4) 0.0005(4)
C16B 0.0191(5) 0.0131(5) 0.0203(5) -0.0018(4) 0.0032(4) -0.0001(4)
C17B 0.0163(5) 0.0158(5) 0.0194(5) 0.0005(4) 0.0039(4) -0.0006(4)
C18B 0.0249(6) 0.0217(6) 0.0203(6) 0.0015(5) 0.0094(5) 0.0054(5)
C19B 0.0230(6) 0.0214(6) 0.0253(6) 0.0036(5) 0.0071(5) 0.0077(5)
C20B 0.0175(5) 0.0205(6) 0.0203(6) 0.0018(4) 0.0022(4) -0.0019(4)
C21B 0.0207(5) 0.0201(6) 0.0186(5) -0.0037(4) 0.0041(4) -0.0016(5)
C22B 0.0181(5) 0.0148(5) 0.0224(6) -0.0022(4) 0.0037(4) 0.0011(4)
C23B 0.0266(6) 0.0284(7) 0.0214(6) 0.0020(5) 0.0001(5) 0.0027(5)
O1W 0.0257(4) 0.0191(4) 0.0208(4) -0.0007(3) 0.0059(3) -0.0014(3)

loop_
_atom_type_symbol
_atom_type_description
_atom_type_scat_dispersion_real
_atom_type_scat_dispersion_imag
_atom_type_scat_source
C C 0.0181 0.0091 'International Tables Vol C Tables 4.2.6.8 and 6.1.1.4'
H H 0.0000 0.0000 'International Tables Vol C Tables 4.2.6.8 and 6.1.1.4'
Cl Cl 0.3639 0.7018 'International Tables Vol C Tables 4.2.6.8 and 6.1.1.4'
N N 0.0311 0.0180 'International Tables Vol C Tables 4.2.6.8 and 6.1.1.4'
O O 0.0492 0.0322 'International Tables Vol C Tables 4.2.6.8 and 6.1.1.4'

loop_
_geom_angle_atom_site_label_1
_geom_angle_atom_site_label_2
_geom_angle_atom_site_label_3
_geom_angle
_geom_angle_site_symmetry_1
_geom_angle_site_symmetry_3
_geom_angle_publ_flag
N11A C1A C2A 107.96(9) . . ?
N11A C1A C7A 109.52(9) . . ?
C2A C1A C7A 109.74(9) . . ?
N11A C1A C6A 110.26(8) . . ?
C2A C1A C6A 110.20(9) . . ?
C7A C1A C6A 109.15(9) . . ?
C1A C2A C3A 108.69(9) . . ?
C1A C2A H2AA 110.0 . . ?
C3A C2A H2AA 110.0 . . ?
C1A C2A H2AB 110.0 . . ?
C3A C2A H2AB 110.0 . . ?
H2AA C2A H2AB 108.3 . . ?
C4A C3A C9A 109.17(9) . . ?
C4A C3A C2A 109.81(9) . . ?
C9A C3A C2A 109.49(9) . . ?
C4A C3A H3A 109.5 . . ?
C9A C3A H3A 109.5 . . ?
C2A C3A H3A 109.5 . . ?
C5A C4A C3A 109.70(9) . . ?
C5A C4A H4AA 109.7 . . ?
C3A C4A H4AA 109.7 . . ?
C5A C4A H4AB 109.7 . . ?
C3A C4A H4AB 109.7 . . ?
H4AA C4A H4AB 108.2 . . ?
C10A C5A C4A 109.85(10) . . ?
C10A C5A C6A 110.15(9) . . ?
C4A C5A C6A 109.20(9) . . ?
C10A C5A H5A 109.2 . . ?
C4A C5A H5A 109.2 . . ?
C6A C5A H5A 109.2 . . ?
C1A C6A C5A 108.89(9) . . ?
C1A C6A H6AA 109.9 . . ?
C5A C6A H6AA 109.9 . . ?
C1A C6A H6AB 109.9 . . ?
C5A C6A H6AB 109.9 . . ?
H6AA C6A H6AB 108.3 . . ?
C8A C7A C1A 109.22(9) . . ?
C8A C7A H7AA 109.8 . . ?
C1A C7A H7AA 109.8 . . ?
C8A C7A H7AB 109.8 . . ?
C1A C7A H7AB 109.8 . . ?
H7AA C7A H7AB 108.3 . . ?
C10A C8A C9A 110.32(9) . . ?
C10A C8A C7A 109.98(9) . . ?
C9A C8A C7A 109.12(9) . . ?
C10A C8A H8A 109.1 . . ?
C9A C8A H8A 109.1 . . ?
C7A C8A H8A 109.1 . . ?
C8A C9A C3A 109.19(9) . . ?
C8A C9A H9AA 109.8 . . ?
C3A C9A H9AA 109.8 . . ?
C8A C9A H9AB 109.8 . . ?
C3A C9A H9AB 109.8 . . ?
H9AA C9A H9AB 108.3 . . ?
C5A C10A C8A 108.59(9) . . ?
C5A C10A H10A 110.0 . . ?
C8A C10A H10A 110.0 . . ?
C5A C10A H10B 110.0 . . ?
C8A C10A H10B 110.0 . . ?
H10A C10A H10B 108.4 . . ?
C12A N11A C16A 118.66(10) . . ?
C12A N11A C1A 120.86(9) . . ?
C16A N11A C1A 120.39(9) . . ?
N11A C12A C13A 121.55(10) . . ?
N11A C12A H12A 119.2 . . ?
C13A C12A H12A 119.2 . . ?
C12A C13A C14A 120.93(10) . . ?
C12A C13A H13A 119.5 . . ?
C14A C13A H13A 119.5 . . ?
C15A C14A C13A 116.36(10) . . ?
C15A C14A C17A 121.76(10) . . ?
C13A C14A C17A 121.88(10) . . ?
C16A C15A C14A 120.60(10) . . ?
C16A C15A H15A 119.7 . . ?
C14A C15A H15A 119.7 . . ?
N11A C16A C15A 121.88(11) . . ?
N11A C16A H16A 119.1 . . ?
C15A C16A H16A 119.1 . . ?
C18A C17A C22A 118.29(10) . . ?
C18A C17A C14A 120.80(10) . . ?
C22A C17A C14A 120.91(10) . . ?
C19A C18A C17A 120.61(11) . . ?
C19A C18A H18A 119.7 . . ?
C17A C18A H18A 119.7 . . ?
C18A C19A C20A 121.34(11) . . ?
C18A C19A H19A 119.3 . . ?
C20A C19A H19A 119.3 . . ?
C19A C20A C21A 117.94(11) . . ?
C19A C20A C23A 120.84(11) . . ?
C21A C20A C23A 121.22(11) . . ?
C22A C21A C20A 121.44(11) . . ?
C22A C21A H21A 119.3 . . ?
C20A C21A H21A 119.3 . . ?
C21A C22A C17A 120.35(11) . . ?
C21A C22A H22A 119.8 . . ?
C17A C22A H22A 119.8 . . ?
C20A C23A H23A 109.5 . . ?
C20A C23A H23B 109.5 . . ?
H23A C23A H23B 109.5 . . ?
C20A C23A H23C 109.5 . . ?
H23A C23A H23C 109.5 . . ?
H23B C23A H23C 109.5 . . ?
N11B C1B C2B 108.06(9) . . ?
N11B C1B C7B 108.64(9) . . ?
C2B C1B C7B 110.32(9) . . ?
N11B C1B C6B 110.80(9) . . ?
C2B C1B C6B 109.60(9) . . ?
C7B C1B C6B 109.41(9) . . ?
C1B C2B C3B 108.64(9) . . ?
C1B C2B H2BA 110.0 . . ?
C3B C2B H2BA 110.0 . . ?
C1B C2B H2BB 110.0 . . ?
C3B C2B H2BB 110.0 . . ?
H2BA C2B H2BB 108.3 . . ?
C4B C3B C9B 109.92(10) . . ?
C4B C3B C2B 110.02(11) . . ?
C9B C3B C2B 108.97(10) . . ?
C4B C3B H3B 109.3 . . ?
C9B C3B H3B 109.3 . . ?
C2B C3B H3B 109.3 . . ?
C3B C4B C5B 109.43(10) . . ?
C3B C4B H4BA 109.8 . . ?
C5B C4B H4BA 109.8 . . ?
C3B C4B H4BB 109.8 . . ?
C5B C4B H4BB 109.8 . . ?
H4BA C4B H4BB 108.2 . . ?
C4B C5B C10B 109.87(10) . . ?
C4B C5B C6B 109.00(10) . . ?
C10B C5B C6B 109.74(10) . . ?
C4B C5B H5B 109.4 . . ?
C10B C5B H5B 109.4 . . ?
C6B C5B H5B 109.4 . . ?
C1B C6B C5B 109.31(9) . . ?
C1B C6B H6BA 109.8 . . ?
C5B C6B H6BA 109.8 . . ?
C1B C6B H6BB 109.8 . . ?
C5B C6B H6BB 109.8 . . ?
H6BA C6B H6BB 108.3 . . ?
C1B C7B C8B 108.60(9) . . ?
C1B C7B H7BA 110.0 . . ?
C8B C7B H7BA 110.0 . . ?
C1B C7B H7BB 110.0 . . ?
C8B C7B H7BB 110.0 . . ?
H7BA C7B H7BB 108.4 . . ?
C10B C8B C9B 109.95(10) . . ?
C10B C8B C7B 110.08(10) . . ?
C9B C8B C7B 109.32(9) . . ?
C10B C8B H8B 109.2 . . ?
C9B C8B H8B 109.2 . . ?
C7B C8B H8B 109.2 . . ?
C3B C9B C8B 109.37(10) . . ?
C3B C9B H9BA 109.8 . . ?
C8B C9B H9BA 109.8 . . ?
C3B C9B H9BB 109.8 . . ?
C8B C9B H9BB 109.8 . . ?
H9BA C9B H9BB 108.2 . . ?
C8B C10B C5B 108.90(10) . . ?
C8B C10B H10C 109.9 . . ?
C5B C10B H10C 109.9 . . ?
C8B C10B H10D 109.9 . . ?
C5B C10B H10D 109.9 . . ?
H10C C10B H10D 108.3 . . ?
C12B N11B C16B 119.45(10) . . ?
C12B N11B C1B 121.27(9) . . ?
C16B N11B C1B 119.25(9) . . ?
N11B C12B C13B 121.61(10) . . ?
N11B C12B H12B 119.2 . . ?
C13B C12B H12B 119.2 . . ?
C12B C13B C14B 120.26(11) . . ?
C12B C13B H13B 119.9 . . ?
C14B C13B H13B 119.9 . . ?
C13B C14B C15B 116.95(10) . . ?
C13B C14B C17B 121.00(10) . . ?
C15B C14B C17B 122.03(10) . . ?
C16B C15B C14B 120.96(11) . . ?
C16B C15B H15B 119.5 . . ?
C14B C15B H15B 119.5 . . ?
N11B C16B C15B 120.73(10) . . ?
N11B C16B H16B 119.6 . . ?
C15B C16B H16B 119.6 . . ?
C18B C17B C22B 118.63(10) . . ?
C18B C17B C14B 120.41(10) . . ?
C22B C17B C14B 120.95(10) . . ?
C19B C18B C17B 120.33(11) . . ?
C19B C18B H18B 119.8 . . ?
C17B C18B H18B 119.8 . . ?
C18B C19B C20B 121.14(11) . . ?
C18B C19B H19B 119.4 . . ?
C20B C19B H19B 119.4 . . ?
C19B C20B C21B 118.27(11) . . ?
C19B C20B C23B 121.14(11) . . ?
C21B C20B C23B 120.58(11) . . ?
C22B C21B C20B 120.94(11) . . ?
C22B C21B H21B 119.5 . . ?
C20B C21B H21B 119.5 . . ?
C21B C22B C17B 120.58(11) . . ?
C21B C22B H22B 119.7 . . ?
C17B C22B H22B 119.7 . . ?
C20B C23B H23D 109.5 . . ?
C20B C23B H23E 109.5 . . ?
H23D C23B H23E 109.5 . . ?
C20B C23B H23F 109.5 . . ?
H23D C23B H23F 109.5 . . ?
H23E C23B H23F 109.5 . . ?
H1W O1W H2W 109.3 . . ?

loop_
_geom_bond_atom_site_label_1
_geom_bond_atom_site_label_2
_geom_bond_distance
_geom_bond_site_symmetry_2
_geom_bond_publ_flag
C1A N11A 1.5250(13) . ?
C1A C2A 1.5332(15) . ?
C1A C7A 1.5376(15) . ?
C1A C6A 1.5395(15) . ?
C2A C3A 1.5417(15) . ?
C2A H2AA 0.9900 . ?
C2A H2AB 0.9900 . ?
C3A C4A 1.5345(16) . ?
C3A C9A 1.5370(16) . ?
C3A H3A 1.0000 . ?
C4A C5A 1.5308(17) . ?
C4A H4AA 0.9900 . ?
C4A H4AB 0.9900 . ?
C5A C10A 1.5307(16) . ?
C5A C6A 1.5411(15) . ?
C5A H5A 1.0000 . ?
C6A H6AA 0.9900 . ?
C6A H6AB 0.9900 . ?
C7A C8A 1.5368(15) . ?
C7A H7AA 0.9900 . ?
C7A H7AB 0.9900 . ?
C8A C10A 1.5311(15) . ?
C8A C9A 1.5335(16) . ?
C8A H8A 1.0000 . ?
C9A H9AA 0.9900 . ?
C9A H9AB 0.9900 . ?
C10A H10A 0.9900 . ?
C10A H10B 0.9900 . ?
N11A C12A 1.3514(15) . ?
N11A C16A 1.3552(15) . ?
C12A C13A 1.3737(16) . ?
C12A H12A 0.9500 . ?
C13A C14A 1.3998(16) . ?
C13A H13A 0.9500 . ?
C14A C15A 1.3996(16) . ?
C14A C17A 1.4775(15) . ?
C15A C16A 1.3720(17) . ?
C15A H15A 0.9500 . ?
C16A H16A 0.9500 . ?
C17A C18A 1.3994(16) . ?
C17A C22A 1.4007(16) . ?
C18A C19A 1.3859(16) . ?
C18A H18A 0.9500 . ?
C19A C20A 1.3908(17) . ?
C19A H19A 0.9500 . ?
C20A C21A 1.3938(17) . ?
C20A C23A 1.5078(16) . ?
C21A C22A 1.3868(17) . ?
C21A H21A 0.9500 . ?
C22A H22A 0.9500 . ?
C23A H23A 0.9800 . ?
C23A H23B 0.9800 . ?
C23A H23C 0.9800 . ?
C1B N11B 1.5249(14) . ?
C1B C2B 1.5346(16) . ?
C1B C7B 1.5348(15) . ?
C1B C6B 1.5350(15) . ?
C2B C3B 1.5383(16) . ?
C2B H2BA 0.9900 . ?
C2B H2BB 0.9900 . ?
C3B C4B 1.5290(19) . ?
C3B C9B 1.5320(19) . ?
C3B H3B 1.0000 . ?
C4B C5B 1.5291(19) . ?
C4B H4BA 0.9900 . ?
C4B H4BB 0.9900 . ?
C5B C10B 1.5330(17) . ?
C5B C6B 1.5406(16) . ?
C5B H5B 1.0000 . ?
C6B H6BA 0.9900 . ?
C6B H6BB 0.9900 . ?
C7B C8B 1.5385(15) . ?
C7B H7BA 0.9900 . ?
C7B H7BB 0.9900 . ?
C8B C10B 1.5301(16) . ?
C8B C9B 1.5329(18) . ?
C8B H8B 1.0000 . ?
C9B H9BA 0.9900 . ?
C9B H9BB 0.9900 . ?
C10B H10C 0.9900 . ?
C10B H10D 0.9900 . ?
N11B C12B 1.3493(15) . ?
N11B C16B 1.3561(14) . ?
C12B C13B 1.3763(16) . ?
C12B H12B 0.9500 . ?
C13B C14B 1.3948(16) . ?
C13B H13B 0.9500 . ?
C14B C15B 1.3970(16) . ?
C14B C17B 1.4789(15) . ?
C15B C16B 1.3753(16) . ?
C15B H15B 0.9500 . ?
C16B H16B 0.9500 . ?
C17B C18B 1.3974(16) . ?
C17B C22B 1.3990(16) . ?
C18B C19B 1.3887(17) . ?
C18B H18B 0.9500 . ?
C19B C20B 1.3938(17) . ?
C19B H19B 0.9500 . ?
C20B C21B 1.3970(17) . ?
C20B C23B 1.5082(16) . ?
C21B C22B 1.3857(16) . ?
C21B H21B 0.9500 . ?
C22B H22B 0.9500 . ?
C23B H23D 0.9800 . ?
C23B H23E 0.9800 . ?
C23B H23F 0.9800 . ?
O1W H1W 0.8875 . ?
O1W H2W 0.8680 . ?

loop_
_geom_hbond_atom_site_label_D
_geom_hbond_atom_site_label_H
_geom_hbond_atom_site_label_A
_geom_hbond_distance_DH
_geom_hbond_distance_HA
_geom_hbond_distance_DA
_geom_hbond_angle_DHA
_geom_hbond_site_symmetry_A
_geom_hbond_publ_flag
O1W H1W Cl2 0.89 2.25 3.1073(9) 161.2 . yes
O1W H2W Cl1 0.87 2.29 3.1298(9) 162.4 . yes
